data_7202158
loop_
_publ_author_name
'Wang, Hong'
'Wang, Yao-Yu'
'Yang, Guo-Ping'
'Wang, Cui-Juan'
'Wen, Gui-Lin'
'Shi, Qi-Zhen'
'Batten, Stuart R.'

_publ_section_title
;
 A series of intriguing metal--organic frameworks with
 3,3&#x2032;,4,4&#x2032;- benzophenonetetracarboxylic acid: structural
 adjustment and pH-dependence
;
_journal_issue 11
_journal_name_full CrystEngComm
_journal_page_first 1583
_journal_paper_doi 10.1039/b805727c
_journal_volume 10
_journal_year 2008
_chemical_formula_sum 'C14.5 H15 Mn N O8'
_chemical_formula_weight 386.21
_chemical_name_systematic
;
?
;
_space_group_IT_number 13
_symmetry_cell_setting monoclinic
_symmetry_space_group_name_Hall '-P 2yc'
_symmetry_space_group_name_H-M 'P 1 2/c 1'
_atom_sites_solution_hydrogens geom
_atom_sites_solution_primary direct
_atom_sites_solution_secondary difmap
_audit_creation_method SHELXL-97
_cell_angle_alpha 90.00
_cell_angle_beta 102.7870(10)
_cell_angle_gamma 90.00
_cell_formula_units_Z 4
_cell_length_a 16.0396(16)
_cell_length_b 6.2190(6)
_cell_length_c 16.2606(17)
_cell_measurement_reflns_used 4198
_cell_measurement_temperature 291(2)
_cell_measurement_theta_max 28.10
_cell_measurement_theta_min 2.57
_cell_volume 1581.8(3)
_computing_cell_refinement 'Bruker SMART'
_computing_data_collection 'Bruker SMART'
_computing_data_reduction 'Bruker SAINT'
_computing_molecular_graphics 'Bruker SHELXTL'
_computing_publication_material 'Bruker SHELXTL'
_computing_structure_refinement 'SHELXL-97 (Sheldrick, 1997)'
_computing_structure_solution 'SHELXS-97 (Sheldrick, 1990)'
_diffrn_ambient_temperature 291(2)
_diffrn_measured_fraction_theta_full 0.998
_diffrn_measured_fraction_theta_max 0.998
_diffrn_measurement_device_type 'CCD area detector'
_diffrn_measurement_method 'phi and omega scans'
_diffrn_radiation_monochromator graphite
_diffrn_radiation_source 'fine-focus sealed tube'
_diffrn_radiation_type MoK\a
_diffrn_radiation_wavelength 0.71073
_diffrn_reflns_av_R_equivalents 0.0244
_diffrn_reflns_av_sigmaI/netI 0.0236
_diffrn_reflns_limit_h_max 20
_diffrn_reflns_limit_h_min -20
_diffrn_reflns_limit_k_max 8
_diffrn_reflns_limit_k_min -8
_diffrn_reflns_limit_l_max 21
_diffrn_reflns_limit_l_min -20
_diffrn_reflns_number 13396
_diffrn_reflns_theta_full 27.49
_diffrn_reflns_theta_max 27.49
_diffrn_reflns_theta_min 2.57
_exptl_absorpt_coefficient_mu 0.879
_exptl_absorpt_correction_T_max 0.9467
_exptl_absorpt_correction_T_min 0.8411
_exptl_absorpt_correction_type multi-scan
_exptl_absorpt_process_details sadabs
_exptl_crystal_colour COLOURLESS
_exptl_crystal_density_diffrn 1.622
_exptl_crystal_density_method 'not measured'
_exptl_crystal_description BLOCK
_exptl_crystal_F_000 792
_exptl_crystal_size_max 0.20
_exptl_crystal_size_mid 0.12
_exptl_crystal_size_min 0.06
_refine_diff_density_max 1.150
_refine_diff_density_min -0.413
_refine_diff_density_rms 0.060
_refine_ls_extinction_method none
_refine_ls_goodness_of_fit_ref 1.050
_refine_ls_hydrogen_treatment mixed
_refine_ls_matrix_type full
_refine_ls_number_parameters 251
_refine_ls_number_reflns 3626
_refine_ls_number_restraints 10
_refine_ls_restrained_S_all 1.050
_refine_ls_R_factor_all 0.0435
_refine_ls_R_factor_gt 0.0342
_refine_ls_shift/su_max 0.001
_refine_ls_shift/su_mean 0.000
_refine_ls_structure_factor_coef Fsqd
_refine_ls_weighting_details 'calc w=1/[\s^2^(Fo^2^)+(0.0377P)^2^+1.2188P] where P=(Fo^2^+2Fc^2^)/3'
_refine_ls_weighting_scheme calc
_refine_ls_wR_factor_gt 0.0830
_refine_ls_wR_factor_ref 0.0889
_reflns_number_gt 3007
_reflns_number_total 3626
_reflns_threshold_expression >2sigma(I)
_cod_data_source_file b805727c.txt
_cod_data_source_block 6
_cod_depositor_comments
;
The following automatic conversions were performed:
'_symmetry_cell_setting' value 'Monoclinic' changed to 'monoclinic'
according to '/home/saulius/struct/CIF-dictionaries/cif_core.dic'
dictionary named 'cif_core.dic' version 2.4.1 from 2010-06-29.

Automatic conversion script
Id: cif_fix_enum 1527 2010-12-29 10:47:43Z saulius 
;
_cod_original_sg_symbol_H-M P2/c
_cod_original_formula_sum 'C14.50 H15 Mn N O8'
_cod_database_code 7202158

loop_
_symmetry_equiv_pos_as_xyz
'x, y, z'
'-x, y, -z+1/2'
'-x, -y, -z'
'x, -y, z-1/2'

loop_
_atom_site_label
_atom_site_type_symbol
_atom_site_fract_x
_atom_site_fract_y
_atom_site_fract_z
_atom_site_U_iso_or_equiv
_atom_site_adp_type
_atom_site_occupancy
_atom_site_symmetry_multiplicity
_atom_site_calc_flag
_atom_site_refinement_flags
_atom_site_disorder_assembly
_atom_site_disorder_group
Mn1 Mn 0.125160(18) 0.43002(5) 0.332296(18) 0.02346(10) Uani 1 1 d . . .
O4 O 0.12846(9) 0.5869(2) 0.21728(9) 0.0310(3) Uani 1 1 d . . .
O5 O 0.14991(11) 0.5407(3) 0.08873(10) 0.0467(4) Uani 1 1 d . . .
O7 O 0.11772(9) 1.0366(2) 0.18567(10) 0.0324(3) Uani 1 1 d . . .
O6 O 0.20326(9) 1.1858(3) 0.29839(10) 0.0343(4) Uani 1 1 d . . .
O8 O 0.5000 1.2333(4) 0.2500 0.0915(14) Uani 1 2 d S . .
O3 O 0.0000 0.2581(3) 0.2500 0.0267(4) Uani 1 2 d SD . .
O1 O 0.04039(10) 0.6816(3) 0.35867(10) 0.0376(4) Uani 1 1 d D . .
O2 O 0.11352(12) 0.2479(3) 0.44283(11) 0.0414(4) Uani 1 1 d D . .
O9 O 0.04787(11) 0.2113(3) 0.02799(11) 0.0413(4) Uani 1 1 d D . .
N1 N 0.24412(11) 0.6089(3) 0.40743(11) 0.0321(4) Uani 1 1 d . . .
C1 C 0.17105(12) 0.6109(3) 0.16189(12) 0.0258(4) Uani 1 1 d . . .
C2 C 0.25539(12) 0.7274(3) 0.18523(12) 0.0241(4) Uani 1 1 d . . .
C3 C 0.32757(13) 0.6219(3) 0.16999(14) 0.0315(5) Uani 1 1 d . . .
H3 H 0.3217 0.4874 0.1444 0.038 Uiso 1 1 calc R . .
C4 C 0.40753(13) 0.7160(4) 0.19273(15) 0.0347(5) Uani 1 1 d . . .
H4 H 0.4553 0.6428 0.1838 0.042 Uiso 1 1 calc R . .
C5 C 0.41681(13) 0.9196(3) 0.22890(15) 0.0326(5) Uani 1 1 d . . .
C6 C 0.34441(13) 1.0252(3) 0.24276(14) 0.0300(4) Uani 1 1 d . . .
H6 H 0.3502 1.1618 0.2666 0.036 Uiso 1 1 calc R . .
C7 C 0.26407(12) 0.9319(3) 0.22199(12) 0.0245(4) Uani 1 1 d . . .
C8 C 0.5000 1.0384(5) 0.2500 0.0451(9) Uani 1 2 d S . .
C9 C 0.23924(16) 0.7990(4) 0.44436(17) 0.0466(6) Uani 1 1 d . . .
H9 H 0.1854 0.8494 0.4473 0.056 Uiso 1 1 calc R . .
C10 C 0.30899(18) 0.9246(5) 0.47828(19) 0.0551(7) Uani 1 1 d . . .
H10 H 0.3017 1.0531 0.5051 0.066 Uiso 1 1 calc R . .
C11 C 0.38913(17) 0.8604(5) 0.47251(16) 0.0481(6) Uani 1 1 d . . .
C12 C 0.39545(16) 0.6624(6) 0.43514(18) 0.0556(7) Uani 1 1 d . . .
H12 H 0.4487 0.6101 0.4309 0.067 Uiso 1 1 calc R . .
C13 C 0.32209(15) 0.5419(5) 0.40391(17) 0.0461(6) Uani 1 1 d . . .
H13 H 0.3278 0.4090 0.3796 0.055 Uiso 1 1 calc R . .
C14 C 0.46185(18) 1.0101(6) 0.5041(2) 0.0605(8) Uani 1 1 d . . .
H14 H 0.4499 1.1313 0.5330 0.073 Uiso 1 1 calc R . .
C15 C 0.18792(12) 1.0601(3) 0.23633(12) 0.0244(4) Uani 1 1 d . . .
H3WA H 0.0265(17) 0.177(4) 0.2247(17) 0.059(9) Uiso 1 1 d D . .
H1C H 0.0434(16) 0.721(5) 0.4079(8) 0.061(9) Uiso 1 1 d D . .
H1B H -0.0098(9) 0.667(5) 0.3328(14) 0.063(9) Uiso 1 1 d D . .
H2C H 0.1383(17) 0.308(5) 0.4882(13) 0.080(12) Uiso 1 1 d D . .
H2B H 0.0623(8) 0.228(6) 0.4450(19) 0.086(13) Uiso 1 1 d D . .
H9C H 0.0748(17) 0.322(2) 0.0470(16) 0.057(9) Uiso 1 1 d D . .
H9B H 0.0669(18) 0.108(3) 0.0596(15) 0.060(10) Uiso 1 1 d D . .

loop_
_atom_site_aniso_label
_atom_site_aniso_U_11
_atom_site_aniso_U_22
_atom_site_aniso_U_33
_atom_site_aniso_U_23
_atom_site_aniso_U_13
_atom_site_aniso_U_12
Mn1 0.01913(15) 0.02707(17) 0.02471(16) -0.00172(12) 0.00602(11) -0.00014(12)
O4 0.0239(7) 0.0391(9) 0.0317(8) 0.0064(6) 0.0096(6) -0.0038(6)
O5 0.0446(10) 0.0643(12) 0.0308(8) -0.0123(8) 0.0074(7) -0.0192(9)
O7 0.0200(7) 0.0361(9) 0.0392(8) -0.0035(7) 0.0027(6) 0.0052(6)
O6 0.0237(7) 0.0388(9) 0.0397(8) -0.0105(7) 0.0057(6) 0.0073(6)
O8 0.0244(13) 0.0249(14) 0.225(5) 0.000 0.0261(19) 0.000
O3 0.0200(10) 0.0267(11) 0.0347(11) 0.000 0.0091(8) 0.000
O1 0.0229(8) 0.0518(10) 0.0367(9) -0.0116(8) 0.0038(7) 0.0062(7)
O2 0.0448(10) 0.0446(10) 0.0380(9) 0.0039(8) 0.0160(8) 0.0003(8)
O9 0.0416(9) 0.0433(10) 0.0371(9) 0.0005(8) 0.0049(7) -0.0055(8)
N1 0.0238(9) 0.0381(10) 0.0329(9) -0.0031(8) 0.0026(7) -0.0062(7)
C1 0.0218(9) 0.0256(10) 0.0293(10) 0.0026(8) 0.0039(8) -0.0008(8)
C2 0.0201(9) 0.0255(10) 0.0277(10) 0.0021(8) 0.0076(7) -0.0002(8)
C3 0.0289(11) 0.0234(10) 0.0448(12) -0.0042(9) 0.0136(9) 0.0009(8)
C4 0.0224(10) 0.0297(11) 0.0560(14) -0.0013(10) 0.0172(10) 0.0052(9)
C5 0.0182(9) 0.0258(10) 0.0546(14) 0.0026(9) 0.0097(9) -0.0004(8)
C6 0.0222(10) 0.0236(10) 0.0449(12) -0.0022(9) 0.0090(9) 0.0006(8)
C7 0.0175(9) 0.0260(10) 0.0310(10) 0.0011(8) 0.0071(7) 0.0022(8)
C8 0.0225(15) 0.0259(18) 0.088(3) 0.000 0.0152(16) 0.000
C9 0.0318(12) 0.0447(15) 0.0613(16) -0.0113(12) 0.0061(11) -0.0065(11)
C10 0.0455(15) 0.0474(16) 0.0685(18) -0.0166(14) 0.0041(13) -0.0147(13)
C11 0.0432(14) 0.0596(17) 0.0387(13) -0.0025(12) 0.0030(11) -0.0240(13)
C12 0.0229(12) 0.085(2) 0.0583(17) -0.0092(16) 0.0079(11) -0.0060(13)
C13 0.0278(12) 0.0547(16) 0.0542(15) -0.0176(13) 0.0061(11) -0.0042(11)
C14 0.0455(15) 0.074(2) 0.0604(18) -0.0145(16) 0.0093(14) -0.0186(15)
C15 0.0194(9) 0.0241(10) 0.0312(10) 0.0021(8) 0.0086(8) 0.0014(8)

loop_
_atom_type_symbol
_atom_type_description
_atom_type_scat_dispersion_real
_atom_type_scat_dispersion_imag
_atom_type_scat_source
C C 0.0033 0.0016 'International Tables Vol C Tables 4.2.6.8 and 6.1.1.4'
H H 0.0000 0.0000 'International Tables Vol C Tables 4.2.6.8 and 6.1.1.4'
N N 0.0061 0.0033 'International Tables Vol C Tables 4.2.6.8 and 6.1.1.4'
O O 0.0106 0.0060 'International Tables Vol C Tables 4.2.6.8 and 6.1.1.4'
Mn Mn 0.3368 0.7283 'International Tables Vol C Tables 4.2.6.8 and 6.1.1.4'

loop_
_geom_angle_atom_site_label_1
_geom_angle_atom_site_label_2
_geom_angle_atom_site_label_3
_geom_angle
_geom_angle_site_symmetry_1
_geom_angle_site_symmetry_3
_geom_angle_publ_flag
O6 Mn1 O4 88.20(6) 1_545 . ?
O6 Mn1 O2 90.33(7) 1_545 . ?
O4 Mn1 O2 174.57(7) . . ?
O6 Mn1 O1 176.29(6) 1_545 . ?
O4 Mn1 O1 88.95(6) . . ?
O2 Mn1 O1 92.29(7) . . ?
O6 Mn1 N1 90.93(6) 1_545 . ?
O4 Mn1 N1 93.78(6) . . ?
O2 Mn1 N1 91.48(7) . . ?
O1 Mn1 N1 91.63(7) . . ?
O6 Mn1 O3 90.30(6) 1_545 . ?
O4 Mn1 O3 83.94(5) . . ?
O2 Mn1 O3 90.84(6) . . ?
O1 Mn1 O3 87.04(6) . . ?
N1 Mn1 O3 177.37(6) . . ?
C1 O4 Mn1 144.32(14) . . ?
C15 O6 Mn1 129.26(13) . 1_565 ?
Mn1 O3 Mn1 127.15(9) . 2 ?
Mn1 O3 H3WA 95(2) . . ?
Mn1 O3 H3WA 117(2) 2 . ?
Mn1 O1 H1C 120(2) . . ?
Mn1 O1 H1B 114(2) . . ?
H1C O1 H1B 111.5(16) . . ?
Mn1 O2 H2C 113(2) . . ?
Mn1 O2 H2B 112(2) . . ?
H2C O2 H2B 107.7(16) . . ?
H9C O9 H9B 108.7(15) . . ?
C13 N1 C9 116.4(2) . . ?
C13 N1 Mn1 120.01(16) . . ?
C9 N1 Mn1 122.69(15) . . ?
O5 C1 O4 124.71(19) . . ?
O5 C1 C2 116.73(18) . . ?
O4 C1 C2 118.54(18) . . ?
C7 C2 C3 119.58(18) . . ?
C7 C2 C1 122.91(17) . . ?
C3 C2 C1 117.50(18) . . ?
C4 C3 C2 120.56(19) . . ?
C4 C3 H3 119.7 . . ?
C2 C3 H3 119.7 . . ?
C3 C4 C5 120.30(19) . . ?
C3 C4 H4 119.9 . . ?
C5 C4 H4 119.9 . . ?
C4 C5 C6 118.82(19) . . ?
C4 C5 C8 123.56(19) . . ?
C6 C5 C8 117.5(2) . . ?
C7 C6 C5 121.75(19) . . ?
C7 C6 H6 119.1 . . ?
C5 C6 H6 119.1 . . ?
C6 C7 C2 118.97(18) . . ?
C6 C7 C15 118.60(18) . . ?
C2 C7 C15 122.37(17) . . ?
O8 C8 C5 119.56(14) . 2_655 ?
O8 C8 C5 119.56(14) . . ?
C5 C8 C5 120.9(3) 2_655 . ?
N1 C9 C10 124.0(2) . . ?
N1 C9 H9 118.0 . . ?
C10 C9 H9 118.0 . . ?
C11 C10 C9 120.0(3) . . ?
C11 C10 H10 120.0 . . ?
C9 C10 H10 120.0 . . ?
C10 C11 C12 116.7(2) . . ?
C10 C11 C14 117.9(3) . . ?
C12 C11 C14 125.3(3) . . ?
C11 C12 C13 120.0(2) . . ?
C11 C12 H12 120.0 . . ?
C13 C12 H12 120.0 . . ?
N1 C13 C12 122.8(2) . . ?
N1 C13 H13 118.6 . . ?
C12 C13 H13 118.6 . . ?
C14 C14 C11 127.0(4) 3_676 . ?
C14 C14 H14 116.5 3_676 . ?
C11 C14 H14 116.5 . . ?
O7 C15 O6 126.21(18) . . ?
O7 C15 C7 118.40(17) . . ?
O6 C15 C7 115.36(17) . . ?

loop_
_geom_bond_atom_site_label_1
_geom_bond_atom_site_label_2
_geom_bond_distance
_geom_bond_site_symmetry_2
_geom_bond_publ_flag
Mn1 O6 2.1180(14) 1_545 ?
Mn1 O4 2.1204(14) . ?
Mn1 O2 2.1671(17) . ?
Mn1 O1 2.1769(16) . ?
Mn1 N1 2.3107(17) . ?
Mn1 O3 2.4032(10) . ?
O4 C1 1.254(2) . ?
O5 C1 1.242(3) . ?
O7 C15 1.248(2) . ?
O6 C15 1.257(2) . ?
O6 Mn1 2.1180(14) 1_565 ?
O8 C8 1.212(4) . ?
O3 Mn1 2.4032(10) 2 ?
O3 H3WA 0.827(10) . ?
O1 H1C 0.828(9) . ?
O1 H1B 0.826(9) . ?
O2 H2C 0.843(10) . ?
O2 H2B 0.839(10) . ?
O9 H9C 0.837(10) . ?
O9 H9B 0.838(10) . ?
N1 C13 1.332(3) . ?
N1 C9 1.336(3) . ?
C1 C2 1.507(3) . ?
C2 C7 1.399(3) . ?
C2 C3 1.400(3) . ?
C3 C4 1.384(3) . ?
C3 H3 0.9300 . ?
C4 C5 1.390(3) . ?
C4 H4 0.9300 . ?
C5 C6 1.395(3) . ?
C5 C8 1.497(3) . ?
C6 C7 1.385(3) . ?
C6 H6 0.9300 . ?
C7 C15 1.520(3) . ?
C8 C5 1.497(3) 2_655 ?
C9 C10 1.376(3) . ?
C9 H9 0.9300 . ?
C10 C11 1.369(4) . ?
C10 H10 0.9300 . ?
C11 C12 1.387(4) . ?
C11 C14 1.492(4) . ?
C12 C13 1.393(4) . ?
C12 H12 0.9300 . ?
C13 H13 0.9300 . ?
C14 C14 1.267(6) 3_676 ?
C14 H14 0.9300 . ?

loop_
_geom_torsion_atom_site_label_1
_geom_torsion_atom_site_label_2
_geom_torsion_atom_site_label_3
_geom_torsion_atom_site_label_4
_geom_torsion
_geom_torsion_site_symmetry_1
_geom_torsion_site_symmetry_2
_geom_torsion_site_symmetry_3
_geom_torsion_site_symmetry_4
_geom_torsion_publ_flag
O6 Mn1 O4 C1 -26.1(2) 1_545 . . . ?
O2 Mn1 O4 C1 -100.5(7) . . . . ?
O1 Mn1 O4 C1 156.3(2) . . . . ?
N1 Mn1 O4 C1 64.7(2) . . . . ?
O3 Mn1 O4 C1 -116.6(2) . . . . ?
O6 Mn1 O3 Mn1 -143.45(5) 1_545 . . 2 ?
O4 Mn1 O3 Mn1 -55.29(4) . . . 2 ?
O2 Mn1 O3 Mn1 126.22(5) . . . 2 ?
O1 Mn1 O3 Mn1 33.97(5) . . . 2 ?
N1 Mn1 O3 Mn1 -25.6(11) . . . 2 ?
O6 Mn1 N1 C13 7.17(19) 1_545 . . . ?
O4 Mn1 N1 C13 -81.09(19) . . . . ?
O2 Mn1 N1 C13 97.5(2) . . . . ?
O1 Mn1 N1 C13 -170.14(19) . . . . ?
O3 Mn1 N1 C13 -110.7(11) . . . . ?
O6 Mn1 N1 C9 176.2(2) 1_545 . . . ?
O4 Mn1 N1 C9 87.9(2) . . . . ?
O2 Mn1 N1 C9 -93.5(2) . . . . ?
O1 Mn1 N1 C9 -1.1(2) . . . . ?
O3 Mn1 N1 C9 58.3(12) . . . . ?
Mn1 O4 C1 O5 110.2(3) . . . . ?
Mn1 O4 C1 C2 -67.9(3) . . . . ?
O5 C1 C2 C7 128.3(2) . . . . ?
O4 C1 C2 C7 -53.4(3) . . . . ?
O5 C1 C2 C3 -52.6(3) . . . . ?
O4 C1 C2 C3 125.6(2) . . . . ?
C7 C2 C3 C4 1.5(3) . . . . ?
C1 C2 C3 C4 -177.6(2) . . . . ?
C2 C3 C4 C5 -1.8(4) . . . . ?
C3 C4 C5 C6 0.9(4) . . . . ?
C3 C4 C5 C8 -175.8(2) . . . . ?
C4 C5 C6 C7 0.4(3) . . . . ?
C8 C5 C6 C7 177.33(19) . . . . ?
C5 C6 C7 C2 -0.8(3) . . . . ?
C5 C6 C7 C15 -178.0(2) . . . . ?
C3 C2 C7 C6 -0.2(3) . . . . ?
C1 C2 C7 C6 178.85(19) . . . . ?
C3 C2 C7 C15 176.91(18) . . . . ?
C1 C2 C7 C15 -4.0(3) . . . . ?
C4 C5 C8 O8 151.68(18) . . . . ?
C6 C5 C8 O8 -25.0(2) . . . . ?
C4 C5 C8 C5 -28.32(18) . . . 2_655 ?
C6 C5 C8 C5 155.0(2) . . . 2_655 ?
C13 N1 C9 C10 -0.3(4) . . . . ?
Mn1 N1 C9 C10 -169.6(2) . . . . ?
N1 C9 C10 C11 2.4(5) . . . . ?
C9 C10 C11 C12 -2.9(4) . . . . ?
C9 C10 C11 C14 175.2(3) . . . . ?
C10 C11 C12 C13 1.5(4) . . . . ?
C14 C11 C12 C13 -176.5(3) . . . . ?
C9 N1 C13 C12 -1.2(4) . . . . ?
Mn1 N1 C13 C12 168.4(2) . . . . ?
C11 C12 C13 N1 0.6(5) . . . . ?
C10 C11 C14 C14 -171.7(5) . . . 3_676 ?
C12 C11 C14 C14 6.3(7) . . . 3_676 ?
Mn1 O6 C15 O7 -8.9(3) 1_565 . . . ?
Mn1 O6 C15 C7 169.19(13) 1_565 . . . ?
C6 C7 C15 O7 145.6(2) . . . . ?
C2 C7 C15 O7 -31.5(3) . . . . ?
C6 C7 C15 O6 -32.7(3) . . . . ?
C2 C7 C15 O6 150.20(19) . . . . ?
